data_4105327
loop_
_publ_author_name
'Li Guo'
'Yonggui Chi'
'Aaron M. Almeida'
'Ilia A. Guzei'
'Brian K. Parker'
'Samuel H. Gellman'

_publ_contact_author_address
;
Department of Chemistry
University of Wisconsin-Madison
1101 University Ave
Madison, WI  53706
USA
;
_publ_contact_author_email iguzei@chem.wisc.edu
_publ_contact_author_fax 608-262-0381
_publ_contact_author_name
;
Guzei, Ilia A. 
;
_publ_contact_author_phone 608-263-4694
_publ_section_title
;
 Stereospecific Synthesis of Conformationally Constrained \g-Amino Acids:
 New Foldamer Building Blocks That Support Helical Secondary Structure
;
_journal_name_full 'Journal of the American Chemical Society'
_journal_page_first 16018
_journal_page_last 16020
_journal_paper_doi 10.1021/ja907233q
_journal_volume 131
_journal_year 2009
_chemical_absolute_configuration syn
_chemical_formula_moiety 'C51 H86 N6 O11'
_chemical_formula_sum 'C51 H86 N6 O11'
_chemical_formula_weight 959.26
_chemical_name_systematic
; 
 ? 
;
_space_group_IT_number 4
_symmetry_cell_setting monoclinic
_symmetry_Int_Tables_number 4
_symmetry_space_group_name_Hall 'P 2yb'
_symmetry_space_group_name_H-M 'P 1 21 1'
_atom_sites_solution_hydrogens geom
_atom_sites_solution_primary direct
_atom_sites_solution_secondary difmap
_audit_creation_method
;
manual editing of the CIF file 
created by SHELXTL Ver. 6.10
and processed with modiCIfer-03272007. 
;
_cell_angle_alpha 90.00
_cell_angle_beta 97.105(3)
_cell_angle_gamma 90.00
_cell_formula_units_Z 2
_cell_length_a 14.5595(15)
_cell_length_b 12.4587(13)
_cell_length_c 15.6241(17)
_cell_measurement_reflns_used 2322
_cell_measurement_temperature 100(2)
_cell_measurement_theta_max 71.46
_cell_measurement_theta_min 2.85
_cell_volume 2812.3(5)
_computing_cell_refinement 'SAINT Ver. 7.24A (Bruker-AXS, 2007)'
_computing_data_collection 'APEX2 Ver. 2.1-4 (Bruker-AXS, 2007)'
_computing_data_reduction 'SAINT Ver. 7.24A'
_computing_molecular_graphics SHELXTL
_computing_publication_material SHELXTL
_computing_structure_refinement SHELXTL
_computing_structure_solution 'SHELXTL (Sheldrick, 2008)'
_diffrn_ambient_temperature 100(2)
_diffrn_measured_fraction_theta_full 0.977
_diffrn_measured_fraction_theta_max 0.965
_diffrn_measurement_device_type 'Bruker SMART APEX2 area detector'
_diffrn_measurement_method '0.50\% \w and 0.5 \% \f scans'
_diffrn_radiation_monochromator graphite
_diffrn_radiation_source 'fine-focus sealed tube'
_diffrn_radiation_type Cu-K\a
_diffrn_radiation_wavelength 1.54178
_diffrn_reflns_av_R_equivalents 0.0289
_diffrn_reflns_av_sigmaI/netI 0.0223
_diffrn_reflns_limit_h_max 17
_diffrn_reflns_limit_h_min -15
_diffrn_reflns_limit_k_max 15
_diffrn_reflns_limit_k_min -15
_diffrn_reflns_limit_l_max 19
_diffrn_reflns_limit_l_min -19
_diffrn_reflns_number 46372
_diffrn_reflns_theta_full 67.00
_diffrn_reflns_theta_max 71.46
_diffrn_reflns_theta_min 2.85
_exptl_absorpt_coefficient_mu 0.642
_exptl_absorpt_correction_T_max 0.9155
_exptl_absorpt_correction_T_min 0.8373
_exptl_absorpt_correction_type multi-scan
_exptl_absorpt_process_details
;
SADABS  (Bruker-AXS, 2007)
;
_exptl_crystal_colour colourless
_exptl_crystal_density_diffrn 1.133
_exptl_crystal_description block
_exptl_crystal_F_000 1044
_exptl_crystal_size_max 0.29
_exptl_crystal_size_mid 0.18
_exptl_crystal_size_min 0.14
_refine_diff_density_max 0.637
_refine_diff_density_min -0.259
_refine_diff_density_rms 0.040
_refine_ls_abs_structure_details 'Flack H D (1983), Acta Cryst. A39, 876-881'
_refine_ls_abs_structure_Flack 0.00(12)
_refine_ls_extinction_method none
_refine_ls_goodness_of_fit_ref 1.025
_refine_ls_hydrogen_treatment mixed
_refine_ls_matrix_type full
_refine_ls_number_parameters 653
_refine_ls_number_reflns 10465
_refine_ls_number_restraints 7
_refine_ls_restrained_S_all 1.024
_refine_ls_R_factor_all 0.0445
_refine_ls_R_factor_gt 0.0419
_refine_ls_shift/su_max 0.000
_refine_ls_shift/su_mean 0.000
_refine_ls_structure_factor_coef Fsqd
_refine_ls_weighting_details 'calc w=1/[\s^2^(Fo^2^)+(0.0562P)^2^+1.1648P] where P=(Fo^2^+2Fc^2^)/3'
_refine_ls_weighting_scheme calc
_refine_ls_wR_factor_gt 0.1049
_refine_ls_wR_factor_ref 0.1070
_reflns_number_gt 9933
_reflns_number_total 10465
_reflns_threshold_expression I>2\s(I)
_cod_data_source_file ja907233q_si_001.cif
_cod_data_source_block gellman117
_cod_original_sg_symbol_Hall 'P 2yb       '
_cod_original_sg_symbol_H-M 'P 1 21 1 '
_cod_database_code 4105327

loop_
_symmetry_equiv_pos_as_xyz
'x, y, z'
'-x, y+1/2, -z'

loop_
_atom_site_label
_atom_site_type_symbol
_atom_site_fract_x
_atom_site_fract_y
_atom_site_fract_z
_atom_site_U_iso_or_equiv
_atom_site_adp_type
_atom_site_occupancy
_atom_site_symmetry_multiplicity
_atom_site_calc_flag
_atom_site_refinement_flags
O1 O 0.91798(9) 0.58037(11) 0.92787(9) 0.0248(3) Uani 1 1 d .
O2 O 0.77001(9) 0.53396(12) 0.87636(9) 0.0279(3) Uani 1 1 d .
O3 O 0.64379(9) 0.66941(11) 0.66988(9) 0.0258(3) Uani 1 1 d .
O4 O 0.46836(9) 0.72533(12) 0.88261(9) 0.0268(3) Uani 1 1 d .
O5 O 0.35459(9) 0.52450(11) 0.75416(11) 0.0309(3) Uani 1 1 d .
O6 O 0.20371(9) 0.83647(12) 0.67260(9) 0.0268(3) Uani 1 1 d .
O7 O 0.05316(9) 0.68787(11) 0.79026(9) 0.0237(3) Uani 1 1 d .
O8 O 0.01382(12) 0.5057(2) 0.51466(11) 0.0596(6) Uani 1 1 d .
O9 O 0.12303(13) 0.63139(15) 0.54656(11) 0.0458(4) Uani 1 1 d .
O10 O -0.06633(13) 0.86855(15) 0.77991(14) 0.0522(5) Uani 1 1 d D
O11 O 0.04799(19) 0.9668(3) 0.66474(15) 0.0869(9) Uani 1 1 d D
N1 N 0.86420(12) 0.62285(14) 0.79428(11) 0.0244(3) Uani 1 1 d .
H1 H 0.9168(19) 0.639(2) 0.7890(15) 0.029 Uiso 1 1 d .
N2 N 0.72233(11) 0.77789(13) 0.76979(10) 0.0209(3) Uani 1 1 d .
H2 H 0.7765(18) 0.795(2) 0.7897(15) 0.025 Uiso 1 1 d .
N3 N 0.57690(12) 0.60753(14) 0.85108(11) 0.0245(4) Uani 1 1 d .
H3 H 0.6335(19) 0.588(2) 0.8596(16) 0.029 Uiso 1 1 d .
N4 N 0.45297(11) 0.62896(13) 0.68844(11) 0.0236(3) Uani 1 1 d .
H4 H 0.5122(18) 0.6456(19) 0.6864(15) 0.028 Uiso 1 1 d .
N5 N 0.28890(11) 0.76177(12) 0.78716(10) 0.0188(3) Uani 1 1 d .
H5 H 0.3426(18) 0.7492(18) 0.8119(15) 0.023 Uiso 1 1 d .
N6 N 0.16373(11) 0.57397(13) 0.75522(10) 0.0195(3) Uani 1 1 d .
H6 H 0.2234(17) 0.5580(19) 0.7531(14) 0.023 Uiso 1 1 d .
C1 C 1.01869(19) 0.5500(2) 1.05233(16) 0.0483(7) Uani 1 1 d .
H1A H 1.0650 0.5322 1.0141 0.072 Uiso 1 1 calc R
H1C H 1.0325 0.5107 1.1067 0.072 Uiso 1 1 calc R
H1B H 1.0203 0.6273 1.0640 0.072 Uiso 1 1 calc R
C2 C 0.91764(16) 0.39997(18) 0.98984(14) 0.0310(5) Uani 1 1 d .
H2A H 0.8561 0.3824 0.9604 0.046 Uiso 1 1 calc R
H2C H 0.9288 0.3595 1.0439 0.046 Uiso 1 1 calc R
H2B H 0.9647 0.3810 0.9527 0.046 Uiso 1 1 calc R
C3 C 0.8475(2) 0.5546(2) 1.06192(15) 0.0423(6) Uani 1 1 d .
H3B H 0.8453 0.6332 1.0631 0.063 Uiso 1 1 calc R
H3C H 0.8610 0.5272 1.1209 0.063 Uiso 1 1 calc R
H3A H 0.7876 0.5267 1.0357 0.063 Uiso 1 1 calc R
C4 C 0.92282(15) 0.51860(18) 1.00914(13) 0.0291(4) Uani 1 1 d .
C5 C 0.84463(13) 0.57452(16) 0.86714(13) 0.0232(4) Uani 1 1 d .
C6 C 0.79882(13) 0.61878(16) 0.71673(12) 0.0227(4) Uani 1 1 d .
H6A H 0.7743 0.5438 0.7117 0.027 Uiso 1 1 calc R
C7 C 0.84757(14) 0.63933(18) 0.63692(13) 0.0279(4) Uani 1 1 d .
H7C H 0.8840 0.7055 0.6450 0.042 Uiso 1 1 calc R
H7A H 0.8013 0.6467 0.5861 0.042 Uiso 1 1 calc R
H7B H 0.8887 0.5790 0.6285 0.042 Uiso 1 1 calc R
C8 C 0.71489(13) 0.69341(15) 0.71741(12) 0.0204(4) Uani 1 1 d .
C9 C 0.64242(12) 0.84786(15) 0.77917(12) 0.0205(4) Uani 1 1 d .
H9 H 0.5853 0.8075 0.7561 0.025 Uiso 1 1 calc R
C10 C 0.64346(14) 0.95135(16) 0.72736(13) 0.0246(4) Uani 1 1 d .
H10B H 0.5835 0.9887 0.7277 0.030 Uiso 1 1 calc R
H10A H 0.6505 0.9336 0.6668 0.030 Uiso 1 1 calc R
C11 C 0.72156(15) 1.02647(17) 0.76324(14) 0.0295(4) Uani 1 1 d .
H11B H 0.7172 1.0943 0.7299 0.035 Uiso 1 1 calc R
H11A H 0.7819 0.9927 0.7569 0.035 Uiso 1 1 calc R
C12 C 0.71621(16) 1.05085(18) 0.85831(15) 0.0338(5) Uani 1 1 d .
H12A H 0.6595 1.0929 0.8636 0.041 Uiso 1 1 calc R
H12B H 0.7702 1.0950 0.8814 0.041 Uiso 1 1 calc R
C13 C 0.71480(15) 0.94795(18) 0.91168(14) 0.0314(5) Uani 1 1 d .
H13B H 0.7075 0.9667 0.9720 0.038 Uiso 1 1 calc R
H13A H 0.7745 0.9099 0.9118 0.038 Uiso 1 1 calc R
C14 C 0.63518(14) 0.87309(17) 0.87517(13) 0.0246(4) Uani 1 1 d .
H14 H 0.5765 0.9143 0.8766 0.030 Uiso 1 1 calc R
C15 C 0.62716(14) 0.77166(17) 0.92971(13) 0.0256(4) Uani 1 1 d .
H15 H 0.6873 0.7319 0.9348 0.031 Uiso 1 1 calc R
C16 C 0.60342(16) 0.7982(2) 1.02091(13) 0.0332(5) Uani 1 1 d .
H16B H 0.6548 0.8403 1.0519 0.040 Uiso 1 1 calc R
H16A H 0.5472 0.8436 1.0157 0.040 Uiso 1 1 calc R
C17 C 0.58685(18) 0.6991(2) 1.07420(15) 0.0428(6) Uani 1 1 d .
H17A H 0.5335 0.6593 1.0459 0.064 Uiso 1 1 calc R
H17C H 0.5746 0.7212 1.1319 0.064 Uiso 1 1 calc R
H17B H 0.6418 0.6530 1.0790 0.064 Uiso 1 1 calc R
C18 C 0.55052(13) 0.69917(16) 0.88554(12) 0.0226(4) Uani 1 1 d .
C19 C 0.50963(14) 0.52495(17) 0.81911(15) 0.0290(4) Uani 1 1 d .
H19 H 0.4799 0.4982 0.8694 0.035 Uiso 1 1 calc R
C20 C 0.56050(16) 0.43029(18) 0.7838(2) 0.0444(6) Uani 1 1 d .
H20B H 0.5952 0.4555 0.7378 0.067 Uiso 1 1 calc R
H20A H 0.5154 0.3760 0.7607 0.067 Uiso 1 1 calc R
H20C H 0.6034 0.3988 0.8304 0.067 Uiso 1 1 calc R
C21 C 0.43240(13) 0.56271(15) 0.75044(14) 0.0250(4) Uani 1 1 d .
C22 C 0.38282(13) 0.65986(16) 0.61671(13) 0.0242(4) Uani 1 1 d .
H22 H 0.3207 0.6419 0.6339 0.029 Uiso 1 1 calc R
C23 C 0.39435(15) 0.59549(18) 0.53443(15) 0.0337(5) Uani 1 1 d .
H23B H 0.3985 0.5182 0.5489 0.040 Uiso 1 1 calc R
H23A H 0.3388 0.6061 0.4920 0.040 Uiso 1 1 calc R
C24 C 0.47912(16) 0.6278(2) 0.49376(15) 0.0378(5) Uani 1 1 d .
H24A H 0.4810 0.5869 0.4396 0.045 Uiso 1 1 calc R
H24B H 0.5354 0.6097 0.5334 0.045 Uiso 1 1 calc R
C25 C 0.47844(17) 0.7477(2) 0.47422(14) 0.0365(5) Uani 1 1 d .
H25A H 0.4258 0.7645 0.4298 0.044 Uiso 1 1 calc R
H25B H 0.5363 0.7675 0.4509 0.044 Uiso 1 1 calc R
C26 C 0.46980(14) 0.81377(17) 0.55613(13) 0.0262(4) Uani 1 1 d .
H26B H 0.5256 0.8027 0.5982 0.031 Uiso 1 1 calc R
H26A H 0.4660 0.8910 0.5412 0.031 Uiso 1 1 calc R
C27 C 0.38364(13) 0.78094(16) 0.59713(12) 0.0223(4) Uani 1 1 d .
H27 H 0.3291 0.7953 0.5532 0.027 Uiso 1 1 calc R
C28 C 0.36933(13) 0.84819(15) 0.67788(12) 0.0204(4) Uani 1 1 d .
H28 H 0.4225 0.8345 0.7235 0.024 Uiso 1 1 calc R
C29 C 0.36379(15) 0.96943(17) 0.65958(13) 0.0279(4) Uani 1 1 d .
H29B H 0.4216 0.9928 0.6378 0.034 Uiso 1 1 calc R
H29A H 0.3119 0.9835 0.6138 0.034 Uiso 1 1 calc R
C30 C 0.34981(18) 1.03551(19) 0.73891(16) 0.0389(5) Uani 1 1 d .
H30C H 0.3485 1.1120 0.7241 0.058 Uiso 1 1 calc R
H30B H 0.4008 1.0218 0.7846 0.058 Uiso 1 1 calc R
H30A H 0.2911 1.0153 0.7591 0.058 Uiso 1 1 calc R
C31 C 0.28046(13) 0.81451(15) 0.71223(12) 0.0195(4) Uani 1 1 d .
C32 C 0.20885(13) 0.74267(15) 0.83253(12) 0.0202(4) Uani 1 1 d .
H32 H 0.1782 0.8134 0.8396 0.024 Uiso 1 1 calc R
C33 C 0.24161(14) 0.69891(18) 0.92274(12) 0.0273(4) Uani 1 1 d .
H33A H 0.2777 0.6333 0.9178 0.041 Uiso 1 1 calc R
H33B H 0.1878 0.6827 0.9525 0.041 Uiso 1 1 calc R
H33C H 0.2803 0.7528 0.9557 0.041 Uiso 1 1 calc R
C34 C 0.13566(13) 0.66587(15) 0.78766(11) 0.0191(4) Uani 1 1 d .
C35 C 0.09533(13) 0.48945(15) 0.72866(12) 0.0210(4) Uani 1 1 d .
H35 H 0.0397 0.5251 0.6969 0.025 Uiso 1 1 calc R
C36 C 0.06448(13) 0.43491(16) 0.80836(13) 0.0234(4) Uani 1 1 d .
H36B H 0.0463 0.4904 0.8483 0.028 Uiso 1 1 calc R
H36A H 0.0097 0.3895 0.7905 0.028 Uiso 1 1 calc R
C37 C 0.14166(14) 0.36547(17) 0.85527(13) 0.0270(4) Uani 1 1 d .
H37A H 0.1954 0.4112 0.8761 0.032 Uiso 1 1 calc R
H37B H 0.1194 0.3309 0.9059 0.032 Uiso 1 1 calc R
C38 C 0.17140(15) 0.27919(17) 0.79466(14) 0.0300(4) Uani 1 1 d .
H38A H 0.1188 0.2303 0.7772 0.036 Uiso 1 1 calc R
H38B H 0.2225 0.2363 0.8253 0.036 Uiso 1 1 calc R
C39 C 0.20341(14) 0.33026(16) 0.71432(14) 0.0270(4) Uani 1 1 d .
H39A H 0.2179 0.2729 0.6742 0.032 Uiso 1 1 calc R
H39B H 0.2608 0.3716 0.7313 0.032 Uiso 1 1 calc R
C40 C 0.12967(14) 0.40519(17) 0.66758(13) 0.0246(4) Uani 1 1 d .
H40 H 0.0751 0.3591 0.6470 0.030 Uiso 1 1 calc R
C41 C 0.16267(14) 0.45552(17) 0.58644(12) 0.0258(4) Uani 1 1 d .
H41 H 0.2215 0.4957 0.6037 0.031 Uiso 1 1 calc R
C42 C 0.17966(19) 0.3700(2) 0.51850(16) 0.0428(6) Uani 1 1 d .
H42B H 0.2320 0.3238 0.5424 0.051 Uiso 1 1 calc R
H42A H 0.1240 0.3239 0.5074 0.051 Uiso 1 1 calc R
C43 C 0.20105(18) 0.4170(2) 0.43349(15) 0.0406(6) Uani 1 1 d .
H43A H 0.2119 0.3587 0.3939 0.061 Uiso 1 1 calc R
H43C H 0.2565 0.4621 0.4437 0.061 Uiso 1 1 calc R
H43B H 0.1486 0.4605 0.4081 0.061 Uiso 1 1 calc R
C44 C 0.09079(16) 0.5320(2) 0.54521(13) 0.0347(5) Uani 1 1 d .
C45 C 0.0616(2) 0.7137(3) 0.5033(2) 0.0630(9) Uani 1 1 d .
H45B H 0.0564 0.7753 0.5424 0.076 Uiso 1 1 calc R
H45A H -0.0010 0.6837 0.4865 0.076 Uiso 1 1 calc R
C46 C 0.10400(16) 0.74929(18) 0.42409(17) 0.0388(6) Uani 1 1 d .
C47 C 0.07734(18) 0.7018(2) 0.34528(16) 0.0410(6) Uani 1 1 d .
H47 H 0.0301 0.6487 0.3377 0.049 Uiso 1 1 calc R
C48 C 0.1254(2) 0.7372(3) 0.2748(2) 0.0613(9) Uani 1 1 d .
H48 H 0.1102 0.7083 0.2186 0.074 Uiso 1 1 calc R
C49 C 0.19482(18) 0.8153(2) 0.29105(18) 0.0442(6) Uani 1 1 d .
H49 H 0.2276 0.8389 0.2456 0.053 Uiso 1 1 calc R
C50 C 0.2153(2) 0.8572(3) 0.3713(2) 0.0583(8) Uani 1 1 d .
H50 H 0.2630 0.9094 0.3808 0.070 Uiso 1 1 calc R
C51 C 0.1708(2) 0.8277(2) 0.4378(2) 0.0525(7) Uani 1 1 d .
H51 H 0.1849 0.8602 0.4928 0.063 Uiso 1 1 calc R
H10C H -0.0368(19) 0.8130(17) 0.800(2) 0.079 Uiso 1 1 d D
H10D H -0.0310(18) 0.906(2) 0.752(2) 0.079 Uiso 1 1 d D
H11D H 0.0999(13) 0.935(3) 0.6741(19) 0.079 Uiso 1 1 d D
H11C H 0.036(2) 0.982(3) 0.6114(6) 0.079 Uiso 1 1 d D

loop_
_atom_site_aniso_label
_atom_site_aniso_U_11
_atom_site_aniso_U_22
_atom_site_aniso_U_33
_atom_site_aniso_U_23
_atom_site_aniso_U_13
_atom_site_aniso_U_12
O1 0.0184(7) 0.0309(8) 0.0251(7) 0.0071(6) 0.0026(5) -0.0013(5)
O2 0.0149(7) 0.0333(8) 0.0366(8) 0.0102(6) 0.0074(6) 0.0015(6)
O3 0.0136(7) 0.0327(8) 0.0305(7) -0.0046(6) 0.0002(6) 0.0004(5)
O4 0.0144(7) 0.0381(8) 0.0280(7) 0.0041(6) 0.0033(5) 0.0048(6)
O5 0.0137(7) 0.0250(7) 0.0541(9) 0.0017(7) 0.0042(6) -0.0014(5)
O6 0.0159(7) 0.0342(8) 0.0299(7) 0.0061(6) 0.0013(6) 0.0047(5)
O7 0.0124(6) 0.0264(7) 0.0335(7) 0.0017(6) 0.0073(5) 0.0010(5)
O8 0.0240(9) 0.120(2) 0.0327(9) 0.0078(10) -0.0036(7) -0.0062(10)
O9 0.0464(10) 0.0495(11) 0.0390(9) 0.0017(8) -0.0042(8) 0.0191(8)
O10 0.0515(11) 0.0406(10) 0.0590(12) -0.0093(9) -0.0148(9) 0.0166(9)
O11 0.0769(17) 0.124(2) 0.0575(13) 0.0074(15) -0.0015(12) 0.0722(16)
N1 0.0102(8) 0.0333(9) 0.0299(8) 0.0082(7) 0.0035(7) -0.0002(7)
N2 0.0107(8) 0.0258(8) 0.0255(8) 0.0001(7) -0.0009(6) -0.0011(6)
N3 0.0114(8) 0.0286(9) 0.0334(9) 0.0071(7) 0.0022(7) 0.0004(6)
N4 0.0097(8) 0.0233(8) 0.0374(9) -0.0037(7) 0.0022(7) -0.0007(6)
N5 0.0099(7) 0.0230(8) 0.0238(8) 0.0009(6) 0.0031(6) 0.0002(6)
N6 0.0103(8) 0.0269(8) 0.0214(8) -0.0007(6) 0.0031(6) -0.0012(6)
C1 0.0471(15) 0.0585(17) 0.0352(12) 0.0175(12) -0.0115(11) -0.0168(12)
C2 0.0305(11) 0.0335(11) 0.0308(11) 0.0083(9) 0.0113(9) 0.0051(9)
C3 0.0615(17) 0.0375(13) 0.0322(11) 0.0014(10) 0.0229(11) 0.0037(11)
C4 0.0264(11) 0.0371(12) 0.0243(10) 0.0066(9) 0.0054(8) -0.0021(9)
C5 0.0149(9) 0.0227(9) 0.0326(10) 0.0039(8) 0.0054(8) 0.0029(7)
C6 0.0147(9) 0.0252(10) 0.0281(10) 0.0021(8) 0.0027(7) -0.0002(7)
C7 0.0216(10) 0.0354(12) 0.0270(10) 0.0017(8) 0.0046(8) 0.0060(8)
C8 0.0150(9) 0.0243(9) 0.0222(9) 0.0044(7) 0.0036(7) -0.0013(7)
C9 0.0110(8) 0.0267(10) 0.0238(9) -0.0009(7) 0.0018(7) -0.0004(7)
C10 0.0191(10) 0.0281(10) 0.0268(10) 0.0008(8) 0.0037(8) 0.0025(7)
C11 0.0258(11) 0.0243(10) 0.0389(11) 0.0023(9) 0.0058(9) -0.0024(8)
C12 0.0319(12) 0.0273(11) 0.0415(12) -0.0058(9) 0.0014(10) -0.0047(9)
C13 0.0288(11) 0.0363(12) 0.0280(10) -0.0058(9) -0.0014(8) -0.0037(9)
C14 0.0174(9) 0.0316(11) 0.0246(10) -0.0013(8) 0.0016(8) 0.0014(7)
C15 0.0175(9) 0.0345(11) 0.0242(9) 0.0016(8) 0.0007(8) 0.0024(8)
C16 0.0266(11) 0.0485(14) 0.0239(10) 0.0015(9) 0.0007(8) 0.0033(9)
C17 0.0358(13) 0.0659(17) 0.0274(11) 0.0095(11) 0.0062(10) 0.0009(12)
C18 0.0164(9) 0.0320(11) 0.0200(9) 0.0092(8) 0.0041(7) 0.0019(7)
C19 0.0158(10) 0.0255(10) 0.0462(12) 0.0069(9) 0.0054(9) -0.0011(8)
C20 0.0234(11) 0.0248(11) 0.0825(19) 0.0007(12) -0.0037(12) 0.0051(9)
C21 0.0159(9) 0.0177(9) 0.0416(11) -0.0041(8) 0.0048(8) 0.0002(7)
C22 0.0149(9) 0.0239(10) 0.0330(10) -0.0059(8) -0.0001(8) -0.0010(7)
C23 0.0243(11) 0.0333(12) 0.0417(12) -0.0156(9) -0.0032(9) 0.0033(8)
C24 0.0292(12) 0.0473(14) 0.0365(12) -0.0207(10) 0.0027(10) 0.0072(10)
C25 0.0289(12) 0.0552(15) 0.0267(10) -0.0049(10) 0.0091(9) 0.0039(10)
C26 0.0203(10) 0.0324(11) 0.0268(10) -0.0012(8) 0.0063(8) 0.0001(8)
C27 0.0153(9) 0.0275(10) 0.0241(9) -0.0032(8) 0.0024(7) 0.0009(7)
C28 0.0154(9) 0.0235(10) 0.0221(9) -0.0013(7) 0.0019(7) 0.0030(7)
C29 0.0279(11) 0.0261(10) 0.0311(10) 0.0019(9) 0.0088(8) -0.0030(8)
C30 0.0467(14) 0.0280(11) 0.0441(13) -0.0079(10) 0.0139(11) 0.0010(10)
C31 0.0171(9) 0.0186(9) 0.0231(9) -0.0044(7) 0.0036(7) 0.0004(7)
C32 0.0153(9) 0.0226(9) 0.0237(9) -0.0010(7) 0.0064(7) 0.0004(7)
C33 0.0237(10) 0.0370(12) 0.0218(9) -0.0003(8) 0.0052(8) 0.0008(8)
C34 0.0161(9) 0.0234(9) 0.0183(8) 0.0041(7) 0.0049(7) 0.0011(7)
C35 0.0150(9) 0.0268(10) 0.0216(9) -0.0014(7) 0.0029(7) -0.0024(7)
C36 0.0178(9) 0.0273(10) 0.0259(10) -0.0011(8) 0.0055(8) -0.0044(7)
C37 0.0259(11) 0.0276(10) 0.0280(10) 0.0045(8) 0.0056(8) -0.0001(8)
C38 0.0257(11) 0.0259(10) 0.0389(11) 0.0018(9) 0.0060(9) -0.0004(8)
C39 0.0220(10) 0.0257(10) 0.0347(11) -0.0068(8) 0.0094(8) -0.0027(8)
C40 0.0184(9) 0.0279(10) 0.0283(10) -0.0057(8) 0.0056(8) -0.0071(8)
C41 0.0204(10) 0.0338(11) 0.0240(9) -0.0071(8) 0.0054(8) -0.0078(8)
C42 0.0528(16) 0.0416(14) 0.0385(13) -0.0180(10) 0.0233(11) -0.0212(11)
C43 0.0433(14) 0.0499(15) 0.0314(12) -0.0179(10) 0.0154(10) -0.0184(11)
C44 0.0286(12) 0.0595(15) 0.0166(9) -0.0025(10) 0.0052(8) 0.0030(10)
C45 0.068(2) 0.069(2) 0.0511(16) 0.0094(15) 0.0018(14) 0.0387(17)
C46 0.0265(11) 0.0297(12) 0.0570(15) 0.0074(10) -0.0070(11) 0.0142(9)
C47 0.0397(14) 0.0368(13) 0.0451(13) 0.0021(11) -0.0005(11) 0.0155(10)
C48 0.0648(19) 0.0513(17) 0.0639(19) -0.0004(14) -0.0069(15) 0.0358(15)
C49 0.0405(14) 0.0377(13) 0.0558(16) 0.0184(12) 0.0109(12) 0.0099(11)
C50 0.0520(18) 0.0535(17) 0.0650(19) 0.0114(15) -0.0108(15) 0.0132(14)
C51 0.0461(16) 0.0396(14) 0.0678(18) 0.0097(13) -0.0093(14) 0.0100(12)

loop_
_atom_type_symbol
_atom_type_description
_atom_type_scat_dispersion_real
_atom_type_scat_dispersion_imag
_atom_type_scat_source
C C 0.0181 0.0091 'International Tables Vol C Tables 4.2.6.8 and 6.1.1.4'
H H 0.0000 0.0000 'International Tables Vol C Tables 4.2.6.8 and 6.1.1.4'
O O 0.0492 0.0322 'International Tables Vol C Tables 4.2.6.8 and 6.1.1.4'
N N 0.0311 0.0180 'International Tables Vol C Tables 4.2.6.8 and 6.1.1.4'

loop_
_geom_angle_atom_site_label_1
_geom_angle_atom_site_label_2
_geom_angle_atom_site_label_3
_geom_angle
_geom_angle_publ_flag
C5 O1 C4 121.92(15) yes
C44 O9 C45 116.8(2) yes
H10C O10 H10D 108.7(5) ?
H11D O11 H11C 109.6(6) ?
C5 N1 C6 120.36(17) yes
C5 N1 H1 120.0(17) ?
C6 N1 H1 117.3(17) ?
C8 N2 C9 121.58(16) yes
C8 N2 H2 115.5(17) ?
C9 N2 H2 122.0(17) ?
C18 N3 C19 121.54(17) yes
C18 N3 H3 120.1(17) ?
C19 N3 H3 116.3(17) ?
C21 N4 C22 121.19(17) yes
C21 N4 H4 118.3(15) ?
C22 N4 H4 119.7(15) ?
C31 N5 C32 120.98(16) yes
C31 N5 H5 118.2(16) ?
C32 N5 H5 120.0(16) ?
C34 N6 C35 119.43(16) yes
C34 N6 H6 123.2(15) ?
C35 N6 H6 117.1(15) ?
C4 C1 H1A 109.5 ?
C4 C1 H1C 109.5 ?
H1A C1 H1C 109.5 ?
C4 C1 H1B 109.5 ?
H1A C1 H1B 109.5 ?
H1C C1 H1B 109.5 ?
C4 C2 H2A 109.5 ?
C4 C2 H2C 109.5 ?
H2A C2 H2C 109.5 ?
C4 C2 H2B 109.5 ?
H2A C2 H2B 109.5 ?
H2C C2 H2B 109.5 ?
C4 C3 H3B 109.5 ?
C4 C3 H3C 109.5 ?
H3B C3 H3C 109.5 ?
C4 C3 H3A 109.5 ?
H3B C3 H3A 109.5 ?
H3C C3 H3A 109.5 ?
O1 C4 C2 110.01(17) ?
O1 C4 C3 110.56(18) ?
C2 C4 C3 112.12(18) ?
O1 C4 C1 100.97(16) ?
C2 C4 C1 111.1(2) ?
C3 C4 C1 111.5(2) ?
O2 C5 O1 125.53(18) ?
O2 C5 N1 124.56(18) ?
O1 C5 N1 109.89(16) ?
N1 C6 C7 110.68(16) ?
N1 C6 C8 114.49(16) ?
C7 C6 C8 110.71(16) ?
N1 C6 H6A 106.8 ?
C7 C6 H6A 106.8 ?
C8 C6 H6A 106.8 ?
C6 C7 H7C 109.5 ?
C6 C7 H7A 109.5 ?
H7C C7 H7A 109.5 ?
C6 C7 H7B 109.5 ?
H7C C7 H7B 109.5 ?
H7A C7 H7B 109.5 ?
O3 C8 N2 124.11(18) ?
O3 C8 C6 117.25(17) ?
N2 C8 C6 118.62(16) ?
N2 C9 C10 112.80(16) ?
N2 C9 C14 111.40(15) ?
C10 C9 C14 110.44(16) ?
N2 C9 H9 107.3 ?
C10 C9 H9 107.3 ?
C14 C9 H9 107.3 ?
C9 C10 C11 112.34(16) ?
C9 C10 H10B 109.1 ?
C11 C10 H10B 109.1 ?
C9 C10 H10A 109.1 ?
C11 C10 H10A 109.1 ?
H10B C10 H10A 107.9 ?
C10 C11 C12 110.74(18) ?
C10 C11 H11B 109.5 ?
C12 C11 H11B 109.5 ?
C10 C11 H11A 109.5 ?
C12 C11 H11A 109.5 ?
H11B C11 H11A 108.1 ?
C11 C12 C13 111.65(18) ?
C11 C12 H12A 109.3 ?
C13 C12 H12A 109.3 ?
C11 C12 H12B 109.3 ?
C13 C12 H12B 109.3 ?
H12A C12 H12B 108.0 ?
C12 C13 C14 111.43(17) ?
C12 C13 H13B 109.3 ?
C14 C13 H13B 109.3 ?
C12 C13 H13A 109.3 ?
C14 C13 H13A 109.3 ?
H13B C13 H13A 108.0 ?
C15 C14 C13 113.43(17) ?
C15 C14 C9 112.90(17) ?
C13 C14 C9 110.06(17) ?
C15 C14 H14 106.7 ?
C13 C14 H14 106.7 ?
C9 C14 H14 106.7 ?
C18 C15 C14 109.63(15) ?
C18 C15 C16 107.97(17) ?
C14 C15 C16 112.14(18) ?
C18 C15 H15 109.0 ?
C14 C15 H15 109.0 ?
C16 C15 H15 109.0 ?
C17 C16 C15 113.5(2) ?
C17 C16 H16B 108.9 ?
C15 C16 H16B 108.9 ?
C17 C16 H16A 108.9 ?
C15 C16 H16A 108.9 ?
H16B C16 H16A 107.7 ?
C16 C17 H17A 109.5 ?
C16 C17 H17C 109.5 ?
H17A C17 H17C 109.5 ?
C16 C17 H17B 109.5 ?
H17A C17 H17B 109.5 ?
H17C C17 H17B 109.5 ?
O4 C18 N3 122.34(19) ?
O4 C18 C15 120.61(18) ?
N3 C18 C15 117.05(17) ?
N3 C19 C21 115.20(16) ?
N3 C19 C20 109.33(17) ?
C21 C19 C20 109.31(19) ?
N3 C19 H19 107.6 ?
C21 C19 H19 107.6 ?
C20 C19 H19 107.6 ?
C19 C20 H20B 109.5 ?
C19 C20 H20A 109.5 ?
H20B C20 H20A 109.5 ?
C19 C20 H20C 109.5 ?
H20B C20 H20C 109.5 ?
H20A C20 H20C 109.5 ?
O5 C21 N4 124.14(19) ?
O5 C21 C19 116.54(18) ?
N4 C21 C19 119.21(17) ?
N4 C22 C27 112.72(15) ?
N4 C22 C23 111.23(16) ?
C27 C22 C23 109.86(17) ?
N4 C22 H22 107.6 ?
C27 C22 H22 107.6 ?
C23 C22 H22 107.6 ?
C24 C23 C22 113.03(18) ?
C24 C23 H23B 109.0 ?
C22 C23 H23B 109.0 ?
C24 C23 H23A 109.0 ?
C22 C23 H23A 109.0 ?
H23B C23 H23A 107.8 ?
C23 C24 C25 111.07(19) ?
C23 C24 H24A 109.4 ?
C25 C24 H24A 109.4 ?
C23 C24 H24B 109.4 ?
C25 C24 H24B 109.4 ?
H24A C24 H24B 108.0 ?
C24 C25 C26 110.90(19) ?
C24 C25 H25A 109.5 ?
C26 C25 H25A 109.5 ?
C24 C25 H25B 109.5 ?
C26 C25 H25B 109.5 ?
H25A C25 H25B 108.0 ?
C27 C26 C25 111.09(17) ?
C27 C26 H26B 109.4 ?
C25 C26 H26B 109.4 ?
C27 C26 H26A 109.4 ?
C25 C26 H26A 109.4 ?
H26B C26 H26A 108.0 ?
C26 C27 C22 111.79(16) ?
C26 C27 C28 113.28(16) ?
C22 C27 C28 111.27(16) ?
C26 C27 H27 106.7 ?
C22 C27 H27 106.7 ?
C28 C27 H27 106.7 ?
C31 C28 C29 108.03(15) ?
C31 C28 C27 110.14(15) ?
C29 C28 C27 112.89(16) ?
C31 C28 H28 108.6 ?
C29 C28 H28 108.6 ?
C27 C28 H28 108.6 ?
C30 C29 C28 112.90(18) ?
C30 C29 H29B 109.0 ?
C28 C29 H29B 109.0 ?
C30 C29 H29A 109.0 ?
C28 C29 H29A 109.0 ?
H29B C29 H29A 107.8 ?
C29 C30 H30C 109.5 ?
C29 C30 H30B 109.5 ?
H30C C30 H30B 109.5 ?
C29 C30 H30A 109.5 ?
H30C C30 H30A 109.5 ?
H30B C30 H30A 109.5 ?
O6 C31 N5 121.76(18) ?
O6 C31 C28 121.13(17) ?
N5 C31 C28 117.10(16) ?
N5 C32 C33 109.21(15) ?
N5 C32 C34 115.56(15) ?
C33 C32 C34 108.54(16) ?
N5 C32 H32 107.8 ?
C33 C32 H32 107.8 ?
C34 C32 H32 107.8 ?
C32 C33 H33A 109.5 ?
C32 C33 H33B 109.5 ?
H33A C33 H33B 109.5 ?
C32 C33 H33C 109.5 ?
H33A C33 H33C 109.5 ?
H33B C33 H33C 109.5 ?
O7 C34 N6 123.08(17) ?
O7 C34 C32 117.94(16) ?
N6 C34 C32 118.65(16) ?
N6 C35 C36 110.10(15) ?
N6 C35 C40 113.64(15) ?
C36 C35 C40 110.52(16) ?
N6 C35 H35 107.4 ?
C36 C35 H35 107.4 ?
C40 C35 H35 107.4 ?
C37 C36 C35 111.57(16) ?
C37 C36 H36B 109.3 ?
C35 C36 H36B 109.3 ?
C37 C36 H36A 109.3 ?
C35 C36 H36A 109.3 ?
H36B C36 H36A 108.0 ?
C38 C37 C36 110.35(17) ?
C38 C37 H37A 109.6 ?
C36 C37 H37A 109.6 ?
C38 C37 H37B 109.6 ?
C36 C37 H37B 109.6 ?
H37A C37 H37B 108.1 ?
C37 C38 C39 110.72(17) ?
C37 C38 H38A 109.5 ?
C39 C38 H38A 109.5 ?
C37 C38 H38B 109.5 ?
C39 C38 H38B 109.5 ?
H38A C38 H38B 108.1 ?
C38 C39 C40 112.12(17) ?
C38 C39 H39A 109.2 ?
C40 C39 H39A 109.2 ?
C38 C39 H39B 109.2 ?
C40 C39 H39B 109.2 ?
H39A C39 H39B 107.9 ?
C39 C40 C35 112.34(16) ?
C39 C40 C41 111.52(16) ?
C35 C40 C41 112.91(17) ?
C39 C40 H40 106.5 ?
C35 C40 H40 106.5 ?
C41 C40 H40 106.5 ?
C44 C41 C40 109.83(17) ?
C44 C41 C42 107.80(19) ?
C40 C41 C42 112.11(18) ?
C44 C41 H41 109.0 ?
C40 C41 H41 109.0 ?
C42 C41 H41 109.0 ?
C43 C42 C41 113.7(2) ?
C43 C42 H42B 108.8 ?
C41 C42 H42B 108.8 ?
C43 C42 H42A 108.8 ?
C41 C42 H42A 108.8 ?
H42B C42 H42A 107.7 ?
C42 C43 H43A 109.5 ?
C42 C43 H43C 109.5 ?
H43A C43 H43C 109.5 ?
C42 C43 H43B 109.5 ?
H43A C43 H43B 109.5 ?
H43C C43 H43B 109.5 ?
O8 C44 O9 124.8(2) ?
O8 C44 C41 124.1(3) ?
O9 C44 C41 111.11(19) ?
O9 C45 C46 107.1(2) ?
O9 C45 H45B 110.3 ?
C46 C45 H45B 110.3 ?
O9 C45 H45A 110.3 ?
C46 C45 H45A 110.3 ?
H45B C45 H45A 108.6 ?
C51 C46 C47 124.0(3) ?
C51 C46 C45 115.6(3) ?
C47 C46 C45 120.4(3) ?
C46 C47 C48 116.1(3) ?
C46 C47 H47 121.9 ?
C48 C47 H47 121.9 ?
C49 C48 C47 118.7(3) ?
C49 C48 H48 120.7 ?
C47 C48 H48 120.7 ?
C50 C49 C48 120.3(3) ?
C50 C49 H49 119.8 ?
C48 C49 H49 119.8 ?
C51 C50 C49 122.5(3) ?
C51 C50 H50 118.7 ?
C49 C50 H50 118.7 ?
C50 C51 C46 118.3(3) ?
C50 C51 H51 120.9 ?
C46 C51 H51 120.9 ?

loop_
_geom_bond_atom_site_label_1
_geom_bond_atom_site_label_2
_geom_bond_distance
_geom_bond_publ_flag
O1 C5 1.340(2) yes
O1 C4 1.479(2) yes
O2 C5 1.223(2) yes
O3 C8 1.234(2) yes
O4 C18 1.235(2) yes
O5 C21 1.237(2) yes
O6 C31 1.239(2) yes
O7 C34 1.238(2) yes
O8 C44 1.208(3) yes
O9 C44 1.323(3) yes
O9 C45 1.468(3) yes
O10 H10C 0.852(2) ?
O10 H10D 0.852(2) ?
O11 H11D 0.850(2) ?
O11 H11C 0.850(2) ?
N1 C5 1.349(3) yes
N1 C6 1.446(2) yes
N1 H1 0.80(3) ?
N2 C8 1.329(3) yes
N2 C9 1.476(2) yes
N2 H2 0.84(3) ?
N3 C18 1.339(3) yes
N3 C19 1.465(3) yes
N3 H3 0.85(3) ?
N4 C21 1.335(3) yes
N4 C22 1.471(2) yes
N4 H4 0.89(3) ?
N5 C31 1.335(2) yes
N5 C32 1.457(2) yes
N5 H5 0.84(3) ?
N6 C34 1.336(2) yes
N6 C35 1.473(2) yes
N6 H6 0.90(2) ?
C1 C4 1.524(3) ?
C1 H1A 0.9800 ?
C1 H1C 0.9800 ?
C1 H1B 0.9800 ?
C2 C4 1.508(3) ?
C2 H2A 0.9800 ?
C2 H2C 0.9800 ?
C2 H2B 0.9800 ?
C3 C4 1.519(3) ?
C3 H3B 0.9800 ?
C3 H3C 0.9800 ?
C3 H3A 0.9800 ?
C6 C7 1.531(3) ?
C6 C8 1.537(3) ?
C6 H6A 1.0000 ?
C7 H7C 0.9800 ?
C7 H7A 0.9800 ?
C7 H7B 0.9800 ?
C9 C10 1.523(3) ?
C9 C14 1.549(3) ?
C9 H9 1.0000 ?
C10 C11 1.525(3) ?
C10 H10B 0.9900 ?
C10 H10A 0.9900 ?
C11 C12 1.528(3) ?
C11 H11B 0.9900 ?
C11 H11A 0.9900 ?
C12 C13 1.531(3) ?
C12 H12A 0.9900 ?
C12 H12B 0.9900 ?
C13 C14 1.541(3) ?
C13 H13B 0.9900 ?
C13 H13A 0.9900 ?
C14 C15 1.537(3) ?
C14 H14 1.0000 ?
C15 C18 1.532(3) ?
C15 C16 1.543(3) ?
C15 H15 1.0000 ?
C16 C17 1.525(4) ?
C16 H16B 0.9900 ?
C16 H16A 0.9900 ?
C17 H17A 0.9800 ?
C17 H17C 0.9800 ?
C17 H17B 0.9800 ?
C19 C21 1.529(3) ?
C19 C20 1.531(3) ?
C19 H19 1.0000 ?
C20 H20B 0.9800 ?
C20 H20A 0.9800 ?
C20 H20C 0.9800 ?
C22 C27 1.540(3) ?
C22 C23 1.542(3) ?
C22 H22 1.0000 ?
C23 C24 1.511(4) ?
C23 H23B 0.9900 ?
C23 H23A 0.9900 ?
C24 C25 1.525(4) ?
C24 H24A 0.9900 ?
C24 H24B 0.9900 ?
C25 C26 1.540(3) ?
C25 H25A 0.9900 ?
C25 H25B 0.9900 ?
C26 C27 1.533(3) ?
C26 H26B 0.9900 ?
C26 H26A 0.9900 ?
C27 C28 1.550(3) ?
C27 H27 1.0000 ?
C28 C31 1.520(3) ?
C28 C29 1.538(3) ?
C28 H28 1.0000 ?
C29 C30 1.522(3) ?
C29 H29B 0.9900 ?
C29 H29A 0.9900 ?
C30 H30C 0.9800 ?
C30 H30B 0.9800 ?
C30 H30A 0.9800 ?
C32 C33 1.531(3) ?
C32 C34 1.535(3) ?
C32 H32 1.0000 ?
C33 H33A 0.9800 ?
C33 H33B 0.9800 ?
C33 H33C 0.9800 ?
C35 C36 1.534(3) ?
C35 C40 1.543(3) ?
C35 H35 1.0000 ?
C36 C37 1.531(3) ?
C36 H36B 0.9900 ?
C36 H36A 0.9900 ?
C37 C38 1.530(3) ?
C37 H37A 0.9900 ?
C37 H37B 0.9900 ?
C38 C39 1.530(3) ?
C38 H38A 0.9900 ?
C38 H38B 0.9900 ?
C39 C40 1.537(3) ?
C39 H39A 0.9900 ?
C39 H39B 0.9900 ?
C40 C41 1.543(3) ?
C40 H40 1.0000 ?
C41 C44 1.501(3) ?
C41 C42 1.546(3) ?
C41 H41 1.0000 ?
C42 C43 1.519(3) ?
C42 H42B 0.9900 ?
C42 H42A 0.9900 ?
C43 H43A 0.9800 ?
C43 H43C 0.9800 ?
C43 H43B 0.9800 ?
C45 C46 1.517(4) ?
C45 H45B 0.9900 ?
C45 H45A 0.9900 ?
C46 C51 1.376(4) ?
C46 C47 1.378(4) ?
C47 C48 1.445(5) ?
C47 H47 0.9500 ?
C48 C49 1.403(5) ?
C48 H48 0.9500 ?
C49 C50 1.356(4) ?
C49 H49 0.9500 ?
C50 C51 1.342(5) ?
C50 H50 0.9500 ?
C51 H51 0.9500 ?

loop_
_geom_hbond_atom_site_label_D
_geom_hbond_atom_site_label_H
_geom_hbond_atom_site_label_A
_geom_hbond_distance_DH
_geom_hbond_distance_HA
_geom_hbond_distance_DA
_geom_hbond_angle_DHA
_geom_hbond_site_symmetry_A
O10 H10C O7 0.852(2) 2.052(16) 2.837(2) 153(3) .
O10 H10D O11 0.852(2) 2.037(11) 2.872(4) 166(4) .
O11 H11D O6 0.850(2) 1.949(10) 2.779(2) 165(3) .
O11 H11C O8 0.850(2) 2.037(7) 2.877(3) 170(4) 2_556
N1 H1 O7 0.80(3) 2.08(3) 2.876(2) 173(2) 1_655
N3 H3 O2 0.85(3) 2.08(3) 2.937(2) 177(2) .
N4 H4 O3 0.89(3) 1.99(3) 2.873(2) 173(2) .
N5 H5 O4 0.84(3) 2.04(3) 2.880(2) 174(2) .
N6 H6 O5 0.90(2) 1.95(3) 2.848(2) 177(2) .

loop_
_geom_torsion_atom_site_label_1
_geom_torsion_atom_site_label_2
_geom_torsion_atom_site_label_3
_geom_torsion_atom_site_label_4
_geom_torsion
C5 O1 C4 C2 60.6(2)
C5 O1 C4 C3 -63.8(3)
C5 O1 C4 C1 178.1(2)
C4 O1 C5 O2 12.4(3)
C4 O1 C5 N1 -169.29(17)
C6 N1 C5 O2 -7.2(3)
C6 N1 C5 O1 174.45(17)
C5 N1 C6 C7 -158.52(18)
C5 N1 C6 C8 75.5(2)
C9 N2 C8 O3 3.7(3)
C9 N2 C8 C6 -174.89(16)
N1 C6 C8 O3 -156.03(17)
C7 C6 C8 O3 78.0(2)
N1 C6 C8 N2 22.7(2)
C7 C6 C8 N2 -103.3(2)
C8 N2 C9 C10 -100.7(2)
C8 N2 C9 C14 134.46(18)
N2 C9 C10 C11 -68.7(2)
C14 C9 C10 C11 56.7(2)
C9 C10 C11 C12 -55.7(2)
C10 C11 C12 C13 54.6(2)
C11 C12 C13 C14 -55.6(3)
C12 C13 C14 C15 -176.51(18)
C12 C13 C14 C9 55.9(2)
N2 C9 C14 C15 -57.7(2)
C10 C9 C14 C15 176.10(16)
N2 C9 C14 C13 70.1(2)
C10 C9 C14 C13 -56.0(2)
C13 C14 C15 C18 -176.42(17)
C9 C14 C15 C18 -50.3(2)
C13 C14 C15 C16 63.7(2)
C9 C14 C15 C16 -170.27(16)
C18 C15 C16 C17 54.2(2)
C14 C15 C16 C17 175.09(18)
C19 N3 C18 O4 -9.3(3)
C19 N3 C18 C15 170.56(17)
C14 C15 C18 O4 -70.6(2)
C16 C15 C18 O4 51.8(2)
C14 C15 C18 N3 109.52(19)
C16 C15 C18 N3 -128.04(18)
C18 N3 C19 C21 56.5(3)
C18 N3 C19 C20 -179.97(19)
C22 N4 C21 O5 -1.7(3)
C22 N4 C21 C19 174.52(18)
N3 C19 C21 O5 -142.44(19)
C20 C19 C21 O5 94.0(2)
N3 C19 C21 N4 41.1(3)
C20 C19 C21 N4 -82.4(2)
C21 N4 C22 C27 135.02(19)
C21 N4 C22 C23 -101.1(2)
N4 C22 C23 C24 -71.1(2)
C27 C22 C23 C24 54.4(2)
C22 C23 C24 C25 -55.9(3)
C23 C24 C25 C26 55.8(2)
C24 C25 C26 C27 -56.0(2)
C25 C26 C27 C22 55.7(2)
C25 C26 C27 C28 -177.67(17)
N4 C22 C27 C26 70.8(2)
C23 C22 C27 C26 -53.9(2)
N4 C22 C27 C28 -57.0(2)
C23 C22 C27 C28 178.35(15)
C26 C27 C28 C31 177.37(16)
C22 C27 C28 C31 -55.67(19)
C26 C27 C28 C29 56.5(2)
C22 C27 C28 C29 -176.51(16)
C31 C28 C29 C30 58.0(2)
C27 C28 C29 C30 -179.95(17)
C32 N5 C31 O6 -9.9(3)
C32 N5 C31 C28 169.23(16)
C29 C28 C31 O6 52.7(2)
C27 C28 C31 O6 -71.0(2)
C29 C28 C31 N5 -126.43(18)
C27 C28 C31 N5 109.86(18)
C31 N5 C32 C33 -170.07(16)
C31 N5 C32 C34 67.2(2)
C35 N6 C34 O7 -6.1(3)
C35 N6 C34 C32 167.14(16)
N5 C32 C34 O7 -140.60(17)
C33 C32 C34 O7 96.36(19)
N5 C32 C34 N6 45.8(2)
C33 C32 C34 N6 -77.3(2)
C34 N6 C35 C36 -73.6(2)
C34 N6 C35 C40 161.83(16)
N6 C35 C36 C37 -70.8(2)
C40 C35 C36 C37 55.6(2)
C35 C36 C37 C38 -58.7(2)
C36 C37 C38 C39 57.5(2)
C37 C38 C39 C40 -54.7(2)
C38 C39 C40 C35 52.4(2)
C38 C39 C40 C41 -179.65(16)
N6 C35 C40 C39 72.1(2)
C36 C35 C40 C39 -52.2(2)
N6 C35 C40 C41 -55.1(2)
C36 C35 C40 C41 -179.41(15)
C39 C40 C41 C44 -177.26(17)
C35 C40 C41 C44 -49.7(2)
C39 C40 C41 C42 62.9(2)
C35 C40 C41 C42 -169.48(18)
C44 C41 C42 C43 52.1(3)
C40 C41 C42 C43 173.1(2)
C45 O9 C44 O8 -3.5(3)
C45 O9 C44 C41 176.3(2)
C40 C41 C44 O8 -63.8(3)
C42 C41 C44 O8 58.6(3)
C40 C41 C44 O9 116.44(19)
C42 C41 C44 O9 -121.1(2)
C44 O9 C45 C46 -111.1(3)
O9 C45 C46 C51 -84.6(3)
O9 C45 C46 C47 93.5(3)
C51 C46 C47 C48 1.2(3)
C45 C46 C47 C48 -176.7(2)
C46 C47 C48 C49 0.5(3)
C47 C48 C49 C50 -0.8(4)
C48 C49 C50 C51 -0.6(4)
C49 C50 C51 C46 2.3(4)
C47 C46 C51 C50 -2.6(4)
C45 C46 C51 C50 175.4(2)
